data_2225927
loop_
_publ_author_name
'Baldaniya, Bharat B.'
'Jotani, Mukesh M.'
'Tiekink, Edward R. T.'

_publ_section_title
;
 4-{[(4<i>Z</i>)-5-Oxo-2-phenyl-4,5-dihydro-1,3-oxazol-4-ylidene]methyl}phenyl
 acetate
;
_journal_coeditor_code LH5032
_journal_issue 5
_journal_name_full 'Acta Crystallographica Section E'
_journal_page_first o1175
_journal_paper_doi 10.1107/S1600536810014911
_journal_volume 66
_journal_year 2010
_chemical_formula_iupac 'C18 H13 N O4'
_chemical_formula_moiety 'C18 H13 N O4'
_chemical_formula_sum 'C18 H13 N O4'
_chemical_formula_weight 307.29
_chemical_name_systematic
;
4-{[(4<i>Z</i>)-5-Oxo-2-phenyl-4,5-dihydro-1,3-oxazol-4-ylidene]methyl}phenyl
acetate
;
_space_group_IT_number 14
_symmetry_cell_setting monoclinic
_symmetry_space_group_name_Hall '-P 2ybc'
_symmetry_space_group_name_H-M 'P 1 21/c 1'
_atom_sites_solution_hydrogens geom
_atom_sites_solution_primary direct
_atom_sites_solution_secondary difmap
_audit_creation_method SHELXL-97
_cell_angle_alpha 90
_cell_angle_beta 98.025(11)
_cell_angle_gamma 90
_cell_formula_units_Z 4
_cell_length_a 13.3507(15)
_cell_length_b 3.9443(9)
_cell_length_c 28.527(5)
_cell_measurement_reflns_used 25
_cell_measurement_temperature 293(2)
_cell_measurement_theta_max 30.0
_cell_measurement_theta_min 20.0
_cell_volume 1487.5(5)
_computing_cell_refinement 'XCAD4 (Harms & Wocadlo, 1996)'
_computing_data_collection 'XCAD4 (Harms & Wocadlo, 1996)'
_computing_data_reduction 'XCAD4 (Harms & Wocadlo, 1996)'
_computing_molecular_graphics 'ORTEP-3 (Farrugia, 1997) and DIAMOND (Brandenburg, 2006)'
_computing_publication_material 'publCIF (Westrip, 2010)'
_computing_structure_refinement 'SHELXL97 (Sheldrick, 2008)'
_computing_structure_solution 'SHELXS97 (Sheldrick, 2008)'
_diffrn_ambient_temperature 293(2)
_diffrn_measured_fraction_theta_full 0.982
_diffrn_measured_fraction_theta_max 0.982
_diffrn_measurement_device_type 'Enraf--Nonius CAD-4'
_diffrn_measurement_method '2\q scan'
_diffrn_radiation_monochromator graphite
_diffrn_radiation_source 'fine-focus sealed tube'
_diffrn_radiation_type CuK\a
_diffrn_radiation_wavelength 1.54180
_diffrn_reflns_av_R_equivalents 0.054
_diffrn_reflns_av_sigmaI/netI 0.034
_diffrn_reflns_limit_h_max 15
_diffrn_reflns_limit_h_min 0
_diffrn_reflns_limit_k_max 4
_diffrn_reflns_limit_k_min 0
_diffrn_reflns_limit_l_max 33
_diffrn_reflns_limit_l_min -33
_diffrn_reflns_number 2593
_diffrn_reflns_theta_full 64.9
_diffrn_reflns_theta_max 64.9
_diffrn_reflns_theta_min 3.1
_diffrn_standards_decay_% 0
_diffrn_standards_interval_time 3600
_diffrn_standards_number 2
_exptl_absorpt_coefficient_mu 0.811
_exptl_absorpt_correction_T_max 0.997
_exptl_absorpt_correction_T_min 0.852
_exptl_absorpt_correction_type psi-scan
_exptl_absorpt_process_details '(North <i>et al.</i>,  1968)'
_exptl_crystal_colour colourless
_exptl_crystal_density_diffrn 1.372
_exptl_crystal_density_method 'not measured'
_exptl_crystal_description block
_exptl_crystal_F_000 640
_exptl_crystal_size_max 0.40
_exptl_crystal_size_mid 0.20
_exptl_crystal_size_min 0.15
_refine_diff_density_max 0.23
_refine_diff_density_min -0.23
_refine_ls_extinction_coef 0.0081(8)
_refine_ls_extinction_expression Fc^*^=kFc[1+0.001xFc^2^\l^3^/sin(2\q)]^-1/4^
_refine_ls_extinction_method 'SHELXL97 (Sheldrick, 2008)'
_refine_ls_goodness_of_fit_ref 1.06
_refine_ls_hydrogen_treatment constr
_refine_ls_matrix_type full
_refine_ls_number_parameters 210
_refine_ls_number_reflns 2491
_refine_ls_number_restraints 0
_refine_ls_restrained_S_all 1.06
_refine_ls_R_factor_all 0.075
_refine_ls_R_factor_gt 0.050
_refine_ls_shift/su_max_lt 0.001
_refine_ls_shift/su_mean 0.000
_refine_ls_structure_factor_coef Fsqd
_refine_ls_weighting_details 'calc w=1/[\s^2^(Fo^2^)+(0.0834P)^2^+0.1813P] where P=(Fo^2^+2Fc^2^)/3'
_refine_ls_weighting_scheme calc
_refine_ls_wR_factor_gt 0.123
_refine_ls_wR_factor_ref 0.140
_reflns_number_gt 1795
_reflns_number_total 2491
_reflns_threshold_expression I>2\s(I)
_cod_data_source_file lh5032.cif
_cod_data_source_block I
_cod_original_sg_symbol_H-M 'P 21/c'
_cod_database_code 2225927
_cod_database_fobs_code 2225927

loop_
_symmetry_equiv_pos_as_xyz
'x, y, z'
'-x, y+1/2, -z+1/2'
'-x, -y, -z'
'x, -y-1/2, z-1/2'

loop_
_atom_site_type_symbol
_atom_site_label
_atom_site_fract_x
_atom_site_fract_y
_atom_site_fract_z
_atom_site_U_iso_or_equiv
_atom_site_adp_type
_atom_site_calc_flag
_atom_site_refinement_flags
_atom_site_occupancy
_atom_site_disorder_assembly
_atom_site_disorder_group
O O1 0.98210(13) -0.0744(6) 0.36427(7) 0.0805(7) Uani d . 1 . .
O O2 0.96858(10) -0.3277(4) 0.43327(5) 0.0501(4) Uani d . 1 . .
O O3 0.36614(12) 0.4187(5) 0.44993(6) 0.0606(5) Uani d . 1 . .
O O4 0.32332(10) 0.1834(4) 0.37774(5) 0.0466(4) Uani d . 1 . .
N N1 0.47109(13) -0.0534(5) 0.36494(6) 0.0430(5) Uani d . 1 . .
C C1 1.12156(18) -0.3904(7) 0.40327(10) 0.0628(7) Uani d . 1 . .
H H1A 1.1314 -0.5250 0.3763 0.094 Uiso calc R 1 . .
H H1B 1.1304 -0.5297 0.4311 0.094 Uiso calc R 1 . .
H H1C 1.1700 -0.2091 0.4069 0.094 Uiso calc R 1 . .
C C2 1.01799(17) -0.2475(7) 0.39635(9) 0.0496(6) Uani d . 1 . .
C C3 0.86835(15) -0.2184(6) 0.43289(8) 0.0425(5) Uani d . 1 . .
C C4 0.79303(16) -0.3064(6) 0.39696(8) 0.0447(6) Uani d . 1 . .
H H4 0.8082 -0.4318 0.3713 0.054 Uiso calc R 1 . .
C C5 0.69517(15) -0.2074(6) 0.39935(7) 0.0414(5) Uani d . 1 . .
H H5 0.6442 -0.2660 0.3751 0.050 Uiso calc R 1 . .
C C6 0.67139(15) -0.0187(6) 0.43805(7) 0.0388(5) Uani d . 1 . .
C C7 0.74930(16) 0.0581(6) 0.47402(8) 0.0453(6) Uani d . 1 . .
H H7 0.7348 0.1787 0.5003 0.054 Uiso calc R 1 . .
C C8 0.84763(16) -0.0399(6) 0.47180(7) 0.0479(6) Uani d . 1 . .
H H8 0.8990 0.0138 0.4962 0.057 Uiso calc R 1 . .
C C9 0.57088(15) 0.1106(6) 0.44158(7) 0.0406(5) Uani d . 1 . .
H H9 0.5640 0.2187 0.4699 0.049 Uiso calc R 1 . .
C C10 0.48645(15) 0.0971(6) 0.40999(7) 0.0396(5) Uani d . 1 . .
C C11 0.39108(16) 0.2560(6) 0.41824(8) 0.0435(5) Uani d . 1 . .
C C12 0.37851(15) 0.0018(6) 0.34861(7) 0.0410(5) Uani d . 1 . .
C C13 0.32449(17) -0.1052(6) 0.30296(8) 0.0449(6) Uani d . 1 . .
C C14 0.22131(19) -0.0575(7) 0.29152(9) 0.0566(7) Uani d . 1 . .
H H14 0.1849 0.0484 0.3129 0.068 Uiso calc R 1 . .
C C15 0.1725(2) -0.1672(8) 0.24835(10) 0.0686(8) Uani d . 1 . .
H H15 0.1030 -0.1381 0.2409 0.082 Uiso calc R 1 . .
C C16 0.2258(2) -0.3186(7) 0.21650(9) 0.0692(8) Uani d . 1 . .
H H16 0.1924 -0.3929 0.1875 0.083 Uiso calc R 1 . .
C C17 0.3283(2) -0.3612(7) 0.22719(9) 0.0673(8) Uani d . 1 . .
H H17 0.3644 -0.4603 0.2051 0.081 Uiso calc R 1 . .
C C18 0.3783(2) -0.2584(7) 0.27036(8) 0.0567(7) Uani d . 1 . .
H H18 0.4477 -0.2913 0.2777 0.068 Uiso calc R 1 . .

loop_
_atom_site_aniso_label
_atom_site_aniso_U_11
_atom_site_aniso_U_22
_atom_site_aniso_U_33
_atom_site_aniso_U_12
_atom_site_aniso_U_13
_atom_site_aniso_U_23
O1 0.0539(11) 0.1108(18) 0.0780(13) 0.0078(11) 0.0130(9) 0.0395(13)
O2 0.0390(8) 0.0609(11) 0.0510(9) 0.0101(7) 0.0086(7) 0.0066(8)
O3 0.0503(10) 0.0774(13) 0.0557(10) 0.0091(9) 0.0136(8) -0.0205(10)
O4 0.0387(8) 0.0522(10) 0.0487(9) 0.0046(7) 0.0056(6) -0.0073(8)
N1 0.0432(10) 0.0431(11) 0.0428(10) 0.0031(9) 0.0060(8) -0.0049(9)
C1 0.0478(14) 0.0644(18) 0.0793(17) 0.0082(13) 0.0195(12) -0.0008(15)
C2 0.0418(12) 0.0538(16) 0.0533(13) -0.0003(11) 0.0075(10) -0.0007(12)
C3 0.0369(11) 0.0450(13) 0.0460(12) 0.0036(10) 0.0069(9) 0.0089(11)
C4 0.0455(12) 0.0452(14) 0.0442(12) 0.0020(11) 0.0088(9) -0.0014(11)
C5 0.0412(11) 0.0422(13) 0.0401(11) -0.0019(10) 0.0034(9) -0.0006(10)
C6 0.0407(11) 0.0385(13) 0.0380(10) -0.0005(9) 0.0085(9) 0.0045(10)
C7 0.0442(12) 0.0521(14) 0.0400(11) 0.0002(11) 0.0070(9) -0.0052(11)
C8 0.0397(12) 0.0605(16) 0.0423(12) -0.0009(11) 0.0017(9) -0.0023(11)
C9 0.0419(11) 0.0411(13) 0.0400(11) -0.0015(10) 0.0096(9) -0.0022(10)
C10 0.0402(11) 0.0386(13) 0.0410(11) 0.0010(10) 0.0088(9) -0.0017(10)
C11 0.0410(11) 0.0472(14) 0.0430(11) -0.0009(10) 0.0078(9) -0.0021(11)
C12 0.0420(12) 0.0377(12) 0.0441(11) 0.0013(10) 0.0088(9) -0.0023(10)
C13 0.0534(13) 0.0385(13) 0.0414(11) -0.0013(10) 0.0019(9) 0.0027(10)
C14 0.0571(15) 0.0563(16) 0.0531(14) 0.0004(12) -0.0033(11) 0.0013(13)
C15 0.0656(16) 0.0642(19) 0.0689(17) -0.0058(15) -0.0158(14) 0.0039(15)
C16 0.100(2) 0.0493(17) 0.0513(15) -0.0104(16) -0.0120(15) -0.0002(13)
C17 0.095(2) 0.0578(18) 0.0476(14) 0.0008(15) 0.0035(14) -0.0093(13)
C18 0.0656(16) 0.0528(16) 0.0512(14) 0.0007(13) 0.0065(11) -0.0057(12)

loop_
_atom_type_symbol
_atom_type_description
_atom_type_scat_dispersion_real
_atom_type_scat_dispersion_imag
_atom_type_scat_source
C C 0.0181 0.0091 'International Tables Vol C Tables 4.2.6.8 and 6.1.1.4'
H H 0.0000 0.0000 'International Tables Vol C Tables 4.2.6.8 and 6.1.1.4'
N N 0.0311 0.0180 'International Tables Vol C Tables 4.2.6.8 and 6.1.1.4'
O O 0.0492 0.0322 'International Tables Vol C Tables 4.2.6.8 and 6.1.1.4'

loop_
_geom_angle_atom_site_label_1
_geom_angle_atom_site_label_2
_geom_angle_atom_site_label_3
_geom_angle_site_symmetry_1
_geom_angle_site_symmetry_3
_geom_angle
_geom_angle_publ_flag
C2 O2 C3 . . 119.26(17) ?
C12 O4 C11 . . 105.40(16) ?
C12 N1 C10 . . 105.77(17) ?
C2 C1 H1A . . 109.5 ?
C2 C1 H1B . . 109.5 ?
H1A C1 H1B . . 109.5 ?
C2 C1 H1C . . 109.5 ?
H1A C1 H1C . . 109.5 ?
H1B C1 H1C . . 109.5 ?
O1 C2 O2 . . 123.0(2) ?
O1 C2 C1 . . 126.2(2) ?
O2 C2 C1 . . 110.7(2) ?
C8 C3 C4 . . 121.5(2) ?
C8 C3 O2 . . 116.73(19) ?
C4 C3 O2 . . 121.6(2) ?
C5 C4 C3 . . 119.5(2) ?
C5 C4 H4 . . 120.3 ?
C3 C4 H4 . . 120.3 ?
C4 C5 C6 . . 120.7(2) ?
C4 C5 H5 . . 119.7 ?
C6 C5 H5 . . 119.7 ?
C7 C6 C5 . . 117.93(19) ?
C7 C6 C9 . . 118.43(19) ?
C5 C6 C9 . . 123.59(19) ?
C8 C7 C6 . . 121.6(2) ?
C8 C7 H7 . . 119.2 ?
C6 C7 H7 . . 119.2 ?
C3 C8 C7 . . 118.7(2) ?
C3 C8 H8 . . 120.6 ?
C7 C8 H8 . . 120.6 ?
C10 C9 C6 . . 129.6(2) ?
C10 C9 H9 . . 115.2 ?
C6 C9 H9 . . 115.2 ?
C9 C10 N1 . . 129.26(19) ?
C9 C10 C11 . . 122.8(2) ?
N1 C10 C11 . . 107.96(18) ?
O3 C11 O4 . . 121.40(19) ?
O3 C11 C10 . . 133.7(2) ?
O4 C11 C10 . . 104.85(18) ?
N1 C12 O4 . . 115.99(18) ?
N1 C12 C13 . . 127.46(19) ?
O4 C12 C13 . . 116.54(18) ?
C14 C13 C18 . . 119.5(2) ?
C14 C13 C12 . . 121.5(2) ?
C18 C13 C12 . . 119.0(2) ?
C15 C14 C13 . . 119.9(3) ?
C15 C14 H14 . . 120.1 ?
C13 C14 H14 . . 120.1 ?
C16 C15 C14 . . 120.3(3) ?
C16 C15 H15 . . 119.8 ?
C14 C15 H15 . . 119.8 ?
C15 C16 C17 . . 120.1(2) ?
C15 C16 H16 . . 119.9 ?
C17 C16 H16 . . 119.9 ?
C16 C17 C18 . . 120.5(3) ?
C16 C17 H17 . . 119.8 ?
C18 C17 H17 . . 119.8 ?
C17 C18 C13 . . 119.7(3) ?
C17 C18 H18 . . 120.2 ?
C13 C18 H18 . . 120.2 ?

loop_
_geom_bond_atom_site_label_1
_geom_bond_atom_site_label_2
_geom_bond_site_symmetry_2
_geom_bond_distance
_geom_bond_publ_flag
O1 C2 . 1.188(3) ?
O2 C2 . 1.356(3) ?
O2 C3 . 1.404(2) ?
O3 C11 . 1.193(3) ?
O4 C12 . 1.385(2) ?
O4 C11 . 1.394(3) ?
N1 C12 . 1.277(3) ?
N1 C10 . 1.404(3) ?
C1 C2 . 1.481(3) ?
C1 H1A . 0.9600 ?
C1 H1B . 0.9600 ?
C1 H1C . 0.9600 ?
C3 C8 . 1.375(3) ?
C3 C4 . 1.376(3) ?
C4 C5 . 1.374(3) ?
C4 H4 . 0.9300 ?
C5 C6 . 1.404(3) ?
C5 H5 . 0.9300 ?
C6 C7 . 1.389(3) ?
C6 C9 . 1.452(3) ?
C7 C8 . 1.378(3) ?
C7 H7 . 0.9300 ?
C8 H8 . 0.9300 ?
C9 C10 . 1.343(3) ?
C9 H9 . 0.9300 ?
C10 C11 . 1.468(3) ?
C12 C13 . 1.460(3) ?
C13 C14 . 1.384(3) ?
C13 C18 . 1.390(3) ?
C14 C15 . 1.380(4) ?
C14 H14 . 0.9300 ?
C15 C16 . 1.367(4) ?
C15 H15 . 0.9300 ?
C16 C17 . 1.371(4) ?
C16 H16 . 0.9300 ?
C17 C18 . 1.377(3) ?
C17 H17 . 0.9300 ?
C18 H18 . 0.9300 ?

loop_
_cod_related_entry_id
_cod_related_entry_database
_cod_related_entry_code
1 ChemSpider 714931
